data_7235403
loop_
_publ_author_name
'Fowler, Drew A.'
'Pfeiffer, Constance R.'
'Teat, Simon J.'
'Beavers, Christine M.'
'Baker, Gary A.'
'Atwood, Jerry L.'

_publ_section_title
;
 Illuminating host--guest cocrystallization between pyrogallol[4]arenes
 and the ionic liquid 1-ethyl-3-methylimidazolium ethylsulfate
;
_journal_issue 27
_journal_name_full CrystEngComm
_journal_page_first 6010
_journal_paper_doi 10.1039/C4CE00359D
_journal_volume 16
_journal_year 2014
_chemical_formula_moiety 'C32 H32 O12, 2(C6 H11 N2), O4 S, 2(C3 H6 O), 2(H2 O)'
_chemical_formula_sum 'C50 H70 N4 O20 S'
_chemical_formula_weight 1079.16
_space_group_crystal_system monoclinic
_space_group_IT_number 13
_space_group_name_Hall '-P 2yc'
_space_group_name_H-M_alt 'P 1 2/c 1'
_atom_sites_solution_hydrogens mixed
_atom_sites_solution_primary direct
_atom_sites_solution_secondary difmap
_audit_creation_method SHELXL-2013
_cell_angle_alpha 90
_cell_angle_beta 109.190(5)
_cell_angle_gamma 90
_cell_formula_units_Z 2
_cell_length_a 12.328(5)
_cell_length_b 16.545(7)
_cell_length_c 12.821(5)
_cell_measurement_reflns_used 5691
_cell_measurement_temperature 100(2)
_cell_measurement_theta_max 2.34
_cell_measurement_theta_min 26.67
_cell_volume 2469.7(17)
_computing_cell_refinement 'APEX2 (Bruker AXS, 2008)'
_computing_data_collection 'APEX2 (Bruker AXS, 2008)'
_computing_data_reduction 'APEX2 (Bruker AXS, 2008)'
_computing_molecular_graphics 'X-Seed (Atwood & Barbour, 2003; Barbour, 2001)'
_computing_publication_material 'X-Seed (Atwood & Barbour, 2003; Barbour, 2001)'
_computing_structure_refinement 'SHELXL-2013 (Sheldrick, 2013)'
_computing_structure_solution 'SHELXS-97 (Sheldrick, 1997)'
_diffrn_ambient_temperature 100(2)
_diffrn_measured_fraction_theta_full 0.999
_diffrn_measured_fraction_theta_max 0.994
_diffrn_measurement_device_type 'Bruker APEX II CCD diffractometer'
_diffrn_measurement_method '\w/\q scans'
_diffrn_radiation_type synchrotron
_diffrn_radiation_wavelength 0.7749
_diffrn_reflns_av_R_equivalents 0.0507
_diffrn_reflns_av_unetI/netI 0.0363
_diffrn_reflns_Laue_measured_fraction_full 0.999
_diffrn_reflns_Laue_measured_fraction_max 0.994
_diffrn_reflns_limit_h_max 15
_diffrn_reflns_limit_h_min -15
_diffrn_reflns_limit_k_max 21
_diffrn_reflns_limit_k_min -21
_diffrn_reflns_limit_l_max 16
_diffrn_reflns_limit_l_min -16
_diffrn_reflns_number 28634
_diffrn_reflns_point_group_measured_fraction_full 0.999
_diffrn_reflns_point_group_measured_fraction_max 0.994
_diffrn_reflns_theta_full 27.706
_diffrn_reflns_theta_max 30.325
_diffrn_reflns_theta_min 2.332
_diffrn_source 'Advanced Light Source station 11.3.1'
_exptl_absorpt_coefficient_mu 0.186
_exptl_absorpt_correction_T_max 0.746
_exptl_absorpt_correction_T_min 0.624
_exptl_absorpt_correction_type multi-scan
_exptl_absorpt_process_details Bruker-SADABS
_exptl_crystal_colour colorless
_exptl_crystal_density_diffrn 1.451
_exptl_crystal_description Block
_exptl_crystal_F_000 1148
_exptl_crystal_size_max 0.600
_exptl_crystal_size_mid 0.500
_exptl_crystal_size_min 0.400
_refine_diff_density_max 0.555
_refine_diff_density_min -0.778
_refine_diff_density_rms 0.085
_refine_ls_extinction_method none
_refine_ls_goodness_of_fit_ref 1.068
_refine_ls_hydrogen_treatment mixed
_refine_ls_matrix_type full
_refine_ls_number_parameters 419
_refine_ls_number_reflns 5696
_refine_ls_number_restraints 163
_refine_ls_restrained_S_all 1.091
_refine_ls_R_factor_all 0.0850
_refine_ls_R_factor_gt 0.0668
_refine_ls_shift/su_max 0.029
_refine_ls_shift/su_mean 0.000
_refine_ls_structure_factor_coef Fsqd
_refine_ls_weighting_details 'w=1/[\s^2^(Fo^2^)+(0.1350P)^2^+1.2378P] where P=(Fo^2^+2Fc^2^)/3'
_refine_ls_weighting_scheme calc
_refine_ls_wR_factor_gt 0.2000
_refine_ls_wR_factor_ref 0.2194
_reflns_Friedel_coverage 0.000
_reflns_number_gt 4277
_reflns_number_total 5696
_reflns_threshold_expression 'I > 2\s(I)'
_cod_data_source_file c4ce00359d1.cif
_cod_data_source_block c1emimac
_cod_original_sg_symbol_H-M 'P 2/c'
_cod_database_code 7235403
_shelx_space_group_comment
;
The symmetry employed for this shelxl refinement is uniquely defined
by the following loop, which should always be used as a source of
symmetry information in preference to the above space-group names.
They are only intended as comments.
;
_shelx_estimated_absorpt_t_min 0.896
_shelx_estimated_absorpt_t_max 0.929
_shelxl_version_number 2013-4

loop_
_space_group_symop_operation_xyz
'x, y, z'
'-x, y, -z+1/2'
'-x, -y, -z'
'x, -y, z-1/2'

loop_
_atom_site_label
_atom_site_type_symbol
_atom_site_fract_x
_atom_site_fract_y
_atom_site_fract_z
_atom_site_U_iso_or_equiv
_atom_site_adp_type
_atom_site_occupancy
_atom_site_site_symmetry_order
_atom_site_calc_flag
_atom_site_refinement_flags_posn
_atom_site_refinement_flags_adp
_atom_site_refinement_flags_occupancy
_atom_site_disorder_assembly
_atom_site_disorder_group
S1 S 0.5000 0.49024(5) 0.7500 0.0284(2) Uani 1 2 d S T P . .
O1 O 1.06476(18) 0.69771(15) 1.16564(15) 0.0502(6) Uani 1 1 d . . . . .
H1 H 1.1273 0.6904 1.1542 0.060 Uiso 1 1 calc R U . . .
N1 N 0.9295(2) 0.55511(14) 0.7823(2) 0.0445(6) Uani 1 1 d D . . . .
C1 C 0.9235(2) 0.81629(13) 0.91623(18) 0.0270(5) Uani 1 1 d . . . . .
H9 H 0.9406 0.8571 0.8718 0.032 Uiso 1 1 calc R U . . .
O2 O 0.85426(18) 0.63725(13) 1.10808(15) 0.0483(5) Uani 1 1 d . . . . .
H2 H 0.7897 0.6162 1.0766 0.058 Uiso 1 1 calc R U . . .
C2 C 1.0117(2) 0.78860(14) 1.00820(18) 0.0279(5) Uani 1 1 d . . . . .
O3 O 0.68218(16) 0.68929(12) 0.92861(15) 0.0392(5) Uani 1 1 d . . . . .
H3 H 0.6477 0.6886 0.8602 0.047 Uiso 1 1 calc R U . . .
C3 C 0.9845(2) 0.72792(15) 1.07124(18) 0.0341(6) Uani 1 1 d . . . . .
O4 O 0.59981(16) 0.67808(11) 0.69826(15) 0.0362(4) Uani 1 1 d . . . . .
H4 H 0.5670 0.6364 0.6654 0.043 Uiso 1 1 calc R U . . .
C4 C 0.8739(2) 0.69655(15) 1.0424(2) 0.0334(5) Uani 1 1 d . . . . .
O5 O 0.59858(17) 0.61255(11) 0.49662(15) 0.0388(5) Uani 1 1 d . . . . .
H5 H 0.6330 0.5694 0.5220 0.047 Uiso 1 1 calc R U . . .
C5 C 0.7884(2) 0.72500(14) 0.94985(19) 0.0293(5) Uani 1 1 d . . . . .
O6 O 0.73594(17) 0.67872(11) 0.38888(14) 0.0391(5) Uani 1 1 d . . . . .
H6 H 0.6877 0.6410 0.3710 0.047 Uiso 1 1 calc R U . . .
C6 C 0.8114(2) 0.78711(13) 0.88615(18) 0.0273(5) Uani 1 1 d . . . . .
O7 O 0.52292(16) 0.54060(10) 0.84877(15) 0.0371(4) Uani 1 1 d . . . . .
C7 C 0.7165(2) 0.82046(13) 0.78621(19) 0.0277(5) Uani 1 1 d . . . . .
H7 H 0.6416 0.8029 0.7932 0.033 Uiso 1 1 calc R U . . .
O8 O 0.60041(15) 0.43787(11) 0.75872(16) 0.0388(4) Uani 1 1 d . . . . .
C8 C 0.7901(2) 0.81701(13) 0.62215(18) 0.0257(5) Uani 1 1 d . . . . .
H8 H 0.8324 0.8648 0.6500 0.031 Uiso 1 1 calc R U . . .
O1W O 0.66177(17) 0.45533(13) 0.56785(19) 0.0402(5) Uani 1 1 d . . . . .
H1W H 0.637(6) 0.429(4) 0.607(5) 0.14(3) Uiso 1 1 d . . . . .
H2W H 0.611(4) 0.447(3) 0.499(4) 0.088(14) Uiso 1 1 d . . . . .
C9 C 0.72446(19) 0.78329(13) 0.68043(18) 0.0253(5) Uani 1 1 d . . . . .
O10 O 1.0000 0.97503(16) 0.7500 0.0437(7) Uani 1 2 d DS T P . .
C10 C 0.6639(2) 0.71222(14) 0.63991(19) 0.0288(5) Uani 1 1 d . . . . .
C11 C 0.6679(2) 0.67745(14) 0.5427(2) 0.0303(5) Uani 1 1 d . . . . .
C12 C 0.7343(2) 0.71302(14) 0.48632(19) 0.0315(5) Uani 1 1 d . . . . .
C13 C 0.7968(2) 0.78384(13) 0.52462(18) 0.0266(5) Uani 1 1 d . . . . .
C14 C 0.8668(2) 0.82290(14) 0.45995(18) 0.0295(5) Uani 1 1 d . . . . .
H14 H 0.8278 0.8091 0.3804 0.035 Uiso 1 1 calc R U . . .
C15 C 0.7158(2) 0.91306(14) 0.7833(2) 0.0355(6) Uani 1 1 d . . . . .
H15A H 0.7896 0.9326 0.7799 0.053 Uiso 1 1 calc R U . . .
H15B H 0.7036 0.9340 0.8501 0.053 Uiso 1 1 calc R U . . .
H15C H 0.6538 0.9318 0.7180 0.053 Uiso 1 1 calc R U . . .
C16 C 0.8670(2) 0.91596(15) 0.4686(2) 0.0344(5) Uani 1 1 d . . . . .
H16A H 0.7876 0.9358 0.4441 0.052 Uiso 1 1 calc R U . . .
H16B H 0.9079 0.9391 0.4218 0.052 Uiso 1 1 calc R U . . .
H16C H 0.9054 0.9321 0.5455 0.052 Uiso 1 1 calc R U . . .
C17 C 1.0000 0.5094(2) 0.7500 0.0483(10) Uani 1 2 d DS T P A .
H17 H 1.0000 0.4520 0.7500 0.058 Uiso 1 2 calc R U P . .
C18 C 0.9561(3) 0.63391(19) 0.7704(4) 0.0678(11) Uani 1 1 d D . . . .
H18 H 0.9195 0.6801 0.7877 0.081 Uiso 1 1 calc R U . . .
C19 C 0.8393(3) 0.5270(3) 0.8245(4) 0.0719(11) Uani 0.5 1 d D . P A 1
H19A H 0.7966 0.4817 0.7786 0.086 Uiso 0.5 1 calc R U P A 1
H19B H 0.7845 0.5713 0.8215 0.086 Uiso 0.5 1 calc R U P A 1
C20 C 0.8932(9) 0.4998(5) 0.9396(6) 0.075(2) Uani 0.5 1 d D . P A 1
H20A H 0.9421 0.4528 0.9411 0.112 Uiso 0.5 1 calc R U P A 1
H20B H 0.8333 0.4849 0.9708 0.112 Uiso 0.5 1 calc R U P A 1
H20C H 0.9399 0.5437 0.9833 0.112 Uiso 0.5 1 calc R U P A 1
C19A C 0.8393(3) 0.5270(3) 0.8245(4) 0.0719(11) Uani 0.5 1 d . . P A 2
H19C H 0.8577 0.5435 0.9018 0.108 Uiso 0.5 1 calc R U P A 2
H19D H 0.8342 0.4679 0.8195 0.108 Uiso 0.5 1 calc R U P A 2
H19E H 0.7656 0.5506 0.7805 0.108 Uiso 0.5 1 calc R U P A 2
C21 C 1.0000 1.0483(2) 0.7500 0.0372(8) Uani 1 2 d DS T P . .
C22 C 1.1050(3) 1.09523(19) 0.8108(3) 0.0496(8) Uani 1 1 d D . . . .
H22A H 1.1000 1.1130 0.8820 0.074 Uiso 1 1 calc R U . . .
H22B H 1.1111 1.1425 0.7670 0.074 Uiso 1 1 calc R U . . .
H22C H 1.1730 1.0610 0.8233 0.074 Uiso 1 1 calc R U . . .
N2 N 0.5320(10) 0.7947(6) 0.1828(11) 0.149(4) Uani 0.5 1 d D U P B -1
C23 C 0.5010(14) 0.7567(6) 0.2615(14) 0.150(3) Uani 0.5 1 d D U P B -1
H23 H 0.5261 0.7038 0.2867 0.181 Uiso 0.5 1 calc R U P B -1
N3 N 0.4309(11) 0.8008(8) 0.3013(12) 0.169(4) Uani 0.5 1 d D U P B -1
C25 C 0.4792(12) 0.8703(7) 0.1679(13) 0.173(4) Uani 0.5 1 d D U P B -1
H25 H 0.4842 0.9115 0.1181 0.207 Uiso 0.5 1 calc R U P B -1
C24 C 0.4176(11) 0.8726(8) 0.2411(13) 0.177(4) Uani 0.5 1 d D U P B -1
H24 H 0.3723 0.9171 0.2491 0.212 Uiso 0.5 1 calc R U P B -1
C26 C 0.6016(14) 0.7798(11) 0.1127(15) 0.158(5) Uani 0.5 1 d D U P B -1
H26A H 0.5765 0.7302 0.0680 0.190 Uiso 0.5 1 calc R U P B -1
H26B H 0.6840 0.7748 0.1569 0.190 Uiso 0.5 1 calc R U P B -1
C27 C 0.580(2) 0.8529(11) 0.0419(18) 0.191(8) Uani 0.5 1 d D U P B -1
H27A H 0.6099 0.8445 -0.0192 0.287 Uiso 0.5 1 calc R U P B -1
H27B H 0.6183 0.8995 0.0859 0.287 Uiso 0.5 1 calc R U P B -1
H27C H 0.4970 0.8631 0.0123 0.287 Uiso 0.5 1 calc R U P B -1
C28 C 0.4077(15) 0.7570(15) 0.3763(17) 0.166(6) Uani 0.5 1 d . U P B -1
H28A H 0.3619 0.7099 0.3412 0.250 Uiso 0.5 1 calc R U P B -1
H28B H 0.3642 0.7895 0.4128 0.250 Uiso 0.5 1 calc R U P B -1
H28C H 0.4795 0.7387 0.4312 0.250 Uiso 0.5 1 calc R U P B -1
C30 C 0.4660(9) 0.9138(12) 0.4696(10) 0.216(7) Uani 0.5 1 d D U P C -1
O11 O 0.4516(17) 0.8464(12) 0.4986(18) 0.259(8) Uani 0.5 1 d D U P C -1
C29 C 0.4090(17) 0.9778(12) 0.5129(18) 0.217(8) Uani 0.5 1 d D U P C -1
H29A H 0.4315 0.9729 0.5934 0.325 Uiso 0.5 1 calc R U P C -1
H29B H 0.3255 0.9720 0.4804 0.325 Uiso 0.5 1 calc R U P C -1
H29C H 0.4322 1.0309 0.4937 0.325 Uiso 0.5 1 calc R U P C -1
C31 C 0.5373(15) 0.9191(12) 0.3972(16) 0.184(7) Uani 0.5 1 d D U P C -1
H31A H 0.5385 0.8665 0.3626 0.276 Uiso 0.5 1 calc R U P C -1
H31B H 0.6157 0.9346 0.4412 0.276 Uiso 0.5 1 calc R U P C -1
H31C H 0.5049 0.9598 0.3399 0.276 Uiso 0.5 1 calc R U P C -1

loop_
_atom_site_aniso_label
_atom_site_aniso_U_11
_atom_site_aniso_U_22
_atom_site_aniso_U_33
_atom_site_aniso_U_23
_atom_site_aniso_U_13
_atom_site_aniso_U_12
S1 0.0274(4) 0.0228(4) 0.0340(4) 0.000 0.0085(3) 0.000
O1 0.0480(12) 0.0708(14) 0.0279(9) 0.0175(9) 0.0071(8) -0.0146(11)
N1 0.0391(12) 0.0410(12) 0.0500(14) -0.0034(11) 0.0101(11) -0.0070(10)
C1 0.0401(13) 0.0224(10) 0.0218(10) -0.0005(8) 0.0146(9) -0.0047(9)
O2 0.0523(12) 0.0528(12) 0.0351(10) 0.0167(9) 0.0081(9) -0.0219(10)
C2 0.0399(13) 0.0265(11) 0.0209(10) -0.0038(8) 0.0150(9) -0.0069(9)
O3 0.0436(10) 0.0421(10) 0.0341(9) 0.0009(8) 0.0155(8) -0.0170(8)
C3 0.0473(15) 0.0361(13) 0.0189(11) 0.0018(9) 0.0106(10) -0.0095(11)
O4 0.0405(10) 0.0313(9) 0.0403(10) -0.0075(7) 0.0182(8) -0.0123(7)
C4 0.0490(15) 0.0298(12) 0.0257(11) 0.0023(9) 0.0181(11) -0.0088(10)
O5 0.0486(11) 0.0272(9) 0.0353(10) -0.0066(7) 0.0064(8) -0.0054(8)
C5 0.0383(13) 0.0270(11) 0.0262(11) -0.0055(9) 0.0155(10) -0.0095(9)
O6 0.0536(12) 0.0369(10) 0.0302(9) -0.0151(7) 0.0183(8) -0.0118(8)
C6 0.0390(13) 0.0239(10) 0.0234(11) -0.0052(8) 0.0163(9) -0.0048(9)
O7 0.0407(10) 0.0280(9) 0.0363(10) -0.0032(7) 0.0043(8) 0.0009(7)
C7 0.0338(12) 0.0234(11) 0.0300(12) -0.0031(9) 0.0158(9) -0.0011(9)
O8 0.0344(10) 0.0366(10) 0.0464(11) 0.0089(8) 0.0148(8) 0.0107(7)
C8 0.0316(11) 0.0218(10) 0.0225(10) -0.0013(8) 0.0071(9) 0.0028(8)
O1W 0.0388(10) 0.0417(11) 0.0408(11) -0.0054(9) 0.0142(9) 0.0107(8)
C9 0.0287(11) 0.0222(10) 0.0236(10) -0.0010(8) 0.0066(9) 0.0031(8)
O10 0.0629(18) 0.0313(13) 0.0405(15) 0.000 0.0219(13) 0.000
C10 0.0303(12) 0.0260(11) 0.0285(11) -0.0012(9) 0.0075(9) 0.0014(9)
C11 0.0336(12) 0.0234(11) 0.0302(12) -0.0046(9) 0.0056(10) 0.0010(9)
C12 0.0405(13) 0.0281(11) 0.0235(11) -0.0048(9) 0.0071(10) 0.0066(10)
C13 0.0314(12) 0.0261(11) 0.0205(10) 0.0002(8) 0.0061(9) 0.0059(9)
C14 0.0401(13) 0.0294(11) 0.0189(10) 0.0024(8) 0.0096(9) 0.0060(10)
C15 0.0459(14) 0.0260(12) 0.0376(13) -0.0040(10) 0.0180(11) 0.0018(10)
C16 0.0457(14) 0.0298(12) 0.0308(12) 0.0074(9) 0.0166(11) 0.0087(10)
C17 0.057(3) 0.0272(18) 0.057(3) 0.000 0.014(2) 0.000
C18 0.0502(19) 0.0348(15) 0.120(3) -0.0101(19) 0.030(2) 0.0017(13)
C19 0.055(2) 0.086(3) 0.078(3) 0.003(2) 0.0274(19) -0.019(2)
C20 0.115(7) 0.064(5) 0.060(5) -0.010(4) 0.048(5) -0.006(5)
C19A 0.055(2) 0.086(3) 0.078(3) 0.003(2) 0.0274(19) -0.019(2)
C21 0.058(2) 0.0327(18) 0.0324(18) 0.000 0.0306(17) 0.000
C22 0.068(2) 0.0415(15) 0.0501(17) -0.0106(13) 0.0348(16) -0.0080(14)
N2 0.123(7) 0.099(6) 0.230(8) 0.069(6) 0.064(5) -0.023(5)
C23 0.112(6) 0.107(6) 0.235(8) 0.082(7) 0.061(5) -0.003(7)
N3 0.127(7) 0.147(7) 0.246(9) 0.076(7) 0.078(6) 0.006(7)
C25 0.152(8) 0.115(6) 0.240(9) 0.066(7) 0.051(7) -0.006(6)
C24 0.148(8) 0.131(7) 0.247(10) 0.070(7) 0.060(7) 0.014(6)
C26 0.130(9) 0.128(8) 0.218(10) 0.040(8) 0.058(7) -0.018(7)
C27 0.169(15) 0.142(12) 0.238(14) -0.015(11) 0.034(11) -0.081(11)
C28 0.110(10) 0.186(14) 0.210(13) 0.069(11) 0.062(9) 0.001(10)
C30 0.127(11) 0.242(16) 0.271(15) 0.137(13) 0.055(10) -0.025(11)
O11 0.175(13) 0.308(17) 0.295(16) 0.106(14) 0.080(12) -0.024(12)
C29 0.144(13) 0.293(18) 0.237(16) 0.094(14) 0.094(12) -0.005(12)
C31 0.117(10) 0.194(15) 0.263(17) 0.095(13) 0.091(11) 0.010(10)

loop_
_atom_type_symbol
_atom_type_description
_atom_type_scat_dispersion_real
_atom_type_scat_dispersion_imag
_atom_type_scat_source
C C 0.0040 0.0020 'XDISP Program in WinGX L.Kissel & R.H.Pratt Acta Cryst A46 170 1990'
H H 0.0000 0.0000 'XDISP Program in WinGX L.Kissel & R.H.Pratt Acta Cryst A46 170 1990'
N N 0.0076 0.0040 'XDISP Program in WinGX L.Kissel & R.H.Pratt Acta Cryst A46 170 1990'
O O 0.0132 0.0074 'XDISP Program in WinGX L.Kissel & R.H.Pratt Acta Cryst A46 170 1990'
S S 0.1431 0.1480 'XDISP Program in WinGX L.Kissel & R.H.Pratt Acta Cryst A46 170 1990'

loop_
_geom_angle_atom_site_label_1
_geom_angle_atom_site_label_2
_geom_angle_atom_site_label_3
_geom_angle
_geom_angle_site_symmetry_1
_geom_angle_site_symmetry_3
O7 S1 O7 110.61(15) . 2_656
O7 S1 O8 110.36(10) . .
O7 S1 O8 108.45(11) 2_656 .
O7 S1 O8 108.44(11) . 2_656
O7 S1 O8 110.36(10) 2_656 2_656
O8 S1 O8 108.59(16) . 2_656
C3 O1 H1 109.5 . .
C17 N1 C18 107.8(3) . .
C17 N1 C19 126.4(3) . .
C18 N1 C19 125.8(3) . .
C2 C1 C6 123.2(2) . .
C2 C1 H9 118.4 . .
C6 C1 H9 118.4 . .
C4 O2 H2 109.5 . .
C1 C2 C3 117.2(2) . .
C1 C2 C14 121.9(2) . 2_756
C3 C2 C14 120.9(2) . 2_756
C5 O3 H3 109.5 . .
O1 C3 C4 117.1(2) . .
O1 C3 C2 121.9(2) . .
C4 C3 C2 121.0(2) . .
C10 O4 H4 109.5 . .
O2 C4 C5 122.2(2) . .
O2 C4 C3 117.5(2) . .
C5 C4 C3 120.3(2) . .
C11 O5 H5 109.5 . .
O3 C5 C4 115.4(2) . .
O3 C5 C6 124.1(2) . .
C4 C5 C6 120.4(2) . .
C12 O6 H6 109.5 . .
C1 C6 C5 117.8(2) . .
C1 C6 C7 121.6(2) . .
C5 C6 C7 120.6(2) . .
C9 C7 C6 110.26(18) . .
C9 C7 C15 112.57(19) . .
C6 C7 C15 112.3(2) . .
C9 C7 H7 107.1 . .
C6 C7 H7 107.1 . .
C15 C7 H7 107.1 . .
C9 C8 C13 122.9(2) . .
C9 C8 H8 118.6 . .
C13 C8 H8 118.6 . .
H1W O1W H2W 104(5) . .
C8 C9 C10 118.2(2) . .
C8 C9 C7 122.5(2) . .
C10 C9 C7 119.2(2) . .
O4 C10 C11 121.0(2) . .
O4 C10 C9 118.4(2) . .
C11 C10 C9 120.6(2) . .
O5 C11 C12 119.7(2) . .
O5 C11 C10 120.5(2) . .
C12 C11 C10 119.5(2) . .
O6 C12 C11 118.9(2) . .
O6 C12 C13 119.5(2) . .
C11 C12 C13 121.5(2) . .
C8 C13 C12 117.2(2) . .
C8 C13 C14 122.2(2) . .
C12 C13 C14 120.6(2) . .
C13 C14 C2 112.22(18) . 2_756
C13 C14 C16 111.78(19) . .
C2 C14 C16 112.0(2) 2_756 .
C13 C14 H14 106.8 . .
C2 C14 H14 106.8 2_756 .
C16 C14 H14 106.8 . .
C7 C15 H15A 109.5 . .
C7 C15 H15B 109.5 . .
H15A C15 H15B 109.5 . .
C7 C15 H15C 109.5 . .
H15A C15 H15C 109.5 . .
H15B C15 H15C 109.5 . .
C14 C16 H16A 109.5 . .
C14 C16 H16B 109.5 . .
H16A C16 H16B 109.5 . .
C14 C16 H16C 109.5 . .
H16A C16 H16C 109.5 . .
H16B C16 H16C 109.5 . .
N1 C17 N1 109.9(3) . 2_756
N1 C17 H17 125.0 . .
N1 C17 H17 125.0 2_756 .
C18 C18 N1 107.22(19) 2_756 .
C18 C18 H18 126.4 2_756 .
N1 C18 H18 126.4 . .
N1 C19 C20 108.7(5) . .
N1 C19 H19A 110.0 . .
C20 C19 H19A 110.0 . .
N1 C19 H19B 110.0 . .
C20 C19 H19B 110.0 . .
H19A C19 H19B 108.3 . .
C19 C20 H20A 109.5 . .
C19 C20 H20B 109.5 . .
H20A C20 H20B 109.5 . .
C19 C20 H20C 109.5 . .
H20A C20 H20C 109.5 . .
H20B C20 H20C 109.5 . .
O10 C21 C22 121.40(18) . 2_756
O10 C21 C22 121.40(18) . .
C22 C21 C22 117.2(4) 2_756 .
C21 C22 H22A 109.5 . .
C21 C22 H22B 109.5 . .
H22A C22 H22B 109.5 . .
C21 C22 H22C 109.5 . .
H22A C22 H22C 109.5 . .
H22B C22 H22C 109.5 . .
C23 N2 C25 106.6(10) . .
C23 N2 C26 139.0(12) . .
C25 N2 C26 114.4(11) . .
N2 C23 N3 113.9(10) . .
N2 C23 H23 123.0 . .
N3 C23 H23 123.0 . .
C28 N3 C23 107.5(16) . .
C28 N3 C24 149.6(18) . .
C23 N3 C24 102.9(10) . .
C24 C25 N2 105.5(10) . .
C24 C25 H25 127.3 . .
N2 C25 H25 127.3 . .
C25 C24 N3 111.0(10) . .
C25 C24 H24 124.5 . .
N3 C24 H24 124.5 . .
N2 C26 C27 102.4(12) . .
N2 C26 H26A 111.3 . .
C27 C26 H26A 111.3 . .
N2 C26 H26B 111.3 . .
C27 C26 H26B 111.3 . .
H26A C26 H26B 109.2 . .
C26 C27 H27A 109.5 . .
C26 C27 H27B 109.5 . .
H27A C27 H27B 109.5 . .
C26 C27 H27C 109.5 . .
H27A C27 H27C 109.5 . .
H27B C27 H27C 109.5 . .
N3 C28 H28A 109.5 . .
N3 C28 H28B 109.5 . .
H28A C28 H28B 109.5 . .
N3 C28 H28C 109.5 . .
H28A C28 H28C 109.5 . .
H28B C28 H28C 109.5 . .
O11 C30 C31 115.3(12) . .
O11 C30 C29 114.2(11) . .
C31 C30 C29 130.5(16) . .
C30 C29 H29A 109.5 . .
C30 C29 H29B 109.5 . .
H29A C29 H29B 109.5 . .
C30 C29 H29C 109.5 . .
H29A C29 H29C 109.5 . .
H29B C29 H29C 109.5 . .
C30 C31 H31A 109.5 . .
C30 C31 H31B 109.5 . .
H31A C31 H31B 109.5 . .
C30 C31 H31C 109.5 . .
H31A C31 H31C 109.5 . .
H31B C31 H31C 109.5 . .

loop_
_geom_bond_atom_site_label_1
_geom_bond_atom_site_label_2
_geom_bond_distance
_geom_bond_site_symmetry_2
S1 O7 1.4637(18) .
S1 O7 1.4637(18) 2_656
S1 O8 1.4848(18) .
S1 O8 1.4848(18) 2_656
O1 C3 1.381(3) .
O1 H1 0.8400 .
N1 C17 1.317(3) .
N1 C18 1.365(4) .
N1 C19 1.463(4) .
C1 C2 1.393(3) .
C1 C6 1.394(3) .
C1 H9 0.9500 .
O2 C4 1.366(3) .
O2 H2 0.8400 .
C2 C3 1.397(3) .
C2 C14 1.526(3) 2_756
O3 C5 1.379(3) .
O3 H3 0.8400 .
C3 C4 1.390(4) .
O4 C10 1.375(3) .
O4 H4 0.8400 .
C4 C5 1.385(4) .
O5 C11 1.378(3) .
O5 H5 0.8400 .
C5 C6 1.399(3) .
O6 C12 1.378(3) .
O6 H6 0.8400 .
C6 C7 1.526(3) .
C7 C9 1.521(3) .
C7 C15 1.532(3) .
C7 H7 1.0000 .
C8 C9 1.387(3) .
C8 C13 1.392(3) .
C8 H8 0.9500 .
O1W H1W 0.80(7) .
O1W H2W 0.91(5) .
C9 C10 1.398(3) .
O10 C21 1.212(4) .
C10 C11 1.389(3) .
C11 C12 1.388(4) .
C12 C13 1.399(3) .
C13 C14 1.524(3) .
C14 C2 1.526(3) 2_756
C14 C16 1.544(3) .
C14 H14 1.0000 .
C15 H15A 0.9800 .
C15 H15B 0.9800 .
C15 H15C 0.9800 .
C16 H16A 0.9800 .
C16 H16B 0.9800 .
C16 H16C 0.9800 .
C17 N1 1.317(3) 2_756
C17 H17 0.9500 .
C18 C18 1.349(7) 2_756
C18 H18 0.9500 .
C19 C20 1.475(8) .
C19 H19A 0.9900 .
C19 H19B 0.9900 .
C20 H20A 0.9800 .
C20 H20B 0.9800 .
C20 H20C 0.9800 .
C21 C22 1.491(4) 2_756
C21 C22 1.491(4) .
C22 H22A 0.9800 .
C22 H22B 0.9800 .
C22 H22C 0.9800 .
N2 C23 1.346(8) .
N2 C25 1.394(9) .
N2 C26 1.453(11) .
C23 N3 1.352(9) .
C23 H23 0.9500 .
N3 C28 1.31(2) .
N3 C24 1.397(9) .
C25 C24 1.388(11) .
C25 H25 0.9500 .
C24 H24 0.9500 .
C26 C27 1.483(13) .
C26 H26A 0.9900 .
C26 H26B 0.9900 .
C27 H27A 0.9800 .
C27 H27B 0.9800 .
C27 H27C 0.9800 .
C28 H28A 0.9800 .
C28 H28B 0.9800 .
C28 H28C 0.9800 .
C30 O11 1.207(10) .
C30 C31 1.475(9) .
C30 C29 1.476(9) .
C29 H29A 0.9800 .
C29 H29B 0.9800 .
C29 H29C 0.9800 .
C31 H31A 0.9800 .
C31 H31B 0.9800 .
C31 H31C 0.9800 .

loop_
_geom_hbond_atom_site_label_D
_geom_hbond_atom_site_label_H
_geom_hbond_atom_site_label_A
_geom_hbond_distance_DH
_geom_hbond_distance_HA
_geom_hbond_distance_DA
_geom_hbond_angle_DHA
_geom_hbond_site_symmetry_A
O1 H1 O6 0.84 1.95 2.785(3) 173.5 2_756
O2 H2 O3 0.84 2.27 2.707(3) 112.4 .
O2 H2 O1W 0.84 1.95 2.727(3) 154.4 4_566
O3 H3 O4 0.84 1.97 2.796(3) 167.3 .
O4 H4 S1 0.84 2.88 3.486(2) 130.7 .
O4 H4 O5 0.84 2.35 2.799(3) 113.6 .
O4 H4 O7 0.84 1.91 2.688(3) 154.1 2_656
O5 H5 O1W 0.84 1.97 2.782(3) 161.3 .
O6 H6 O5 0.84 2.28 2.741(3) 115.1 .
O6 H6 O8 0.84 1.98 2.732(3) 148.8 4_565
O1W H1W O8 0.80(7) 2.15(7) 2.804(3) 140(6) .
O1W H2W O7 0.91(5) 1.89(5) 2.768(3) 162(4) 4_565
C17 H17 O2 0.95 2.56 3.206(4) 125.2 3_767
C17 H17 O2 0.95 2.56 3.206(4) 125.2 4_565
C19 H19A O8 0.99 2.46 3.150(4) 126.8 .

loop_
_geom_torsion_atom_site_label_1
_geom_torsion_atom_site_label_2
_geom_torsion_atom_site_label_3
_geom_torsion_atom_site_label_4
_geom_torsion
_geom_torsion_site_symmetry_1
_geom_torsion_site_symmetry_4
C6 C1 C2 C3 0.8(3) . .
C6 C1 C2 C14 -178.9(2) . 2_756
C1 C2 C3 O1 -178.3(2) . .
C14 C2 C3 O1 1.4(4) 2_756 .
C1 C2 C3 C4 0.4(4) . .
C14 C2 C3 C4 -180.0(2) 2_756 .
O1 C3 C4 O2 -1.5(4) . .
C2 C3 C4 O2 179.9(2) . .
O1 C3 C4 C5 178.8(2) . .
C2 C3 C4 C5 0.1(4) . .
O2 C4 C5 O3 -0.1(4) . .
C3 C4 C5 O3 179.6(2) . .
O2 C4 C5 C6 178.5(2) . .
C3 C4 C5 C6 -1.8(4) . .
C2 C1 C6 C5 -2.3(3) . .
C2 C1 C6 C7 178.6(2) . .
O3 C5 C6 C1 -178.7(2) . .
C4 C5 C6 C1 2.8(3) . .
O3 C5 C6 C7 0.4(3) . .
C4 C5 C6 C7 -178.1(2) . .
C1 C6 C7 C9 79.7(3) . .
C5 C6 C7 C9 -99.4(2) . .
C1 C6 C7 C15 -46.7(3) . .
C5 C6 C7 C15 134.2(2) . .
C13 C8 C9 C10 1.0(3) . .
C13 C8 C9 C7 -179.3(2) . .
C6 C7 C9 C8 -89.3(3) . .
C15 C7 C9 C8 36.9(3) . .
C6 C7 C9 C10 90.5(3) . .
C15 C7 C9 C10 -143.3(2) . .
C8 C9 C10 O4 179.2(2) . .
C7 C9 C10 O4 -0.6(3) . .
C8 C9 C10 C11 -1.2(3) . .
C7 C9 C10 C11 179.0(2) . .
O4 C10 C11 O5 6.6(3) . .
C9 C10 C11 O5 -172.9(2) . .
O4 C10 C11 C12 -179.4(2) . .
C9 C10 C11 C12 1.1(4) . .
O5 C11 C12 O6 -4.8(3) . .
C10 C11 C12 O6 -178.8(2) . .
O5 C11 C12 C13 173.4(2) . .
C10 C11 C12 C13 -0.6(4) . .
C9 C8 C13 C12 -0.5(3) . .
C9 C8 C13 C14 178.3(2) . .
O6 C12 C13 C8 178.6(2) . .
C11 C12 C13 C8 0.4(3) . .
O6 C12 C13 C14 -0.3(3) . .
C11 C12 C13 C14 -178.5(2) . .
C8 C13 C14 C2 93.4(3) . 2_756
C12 C13 C14 C2 -87.7(3) . 2_756
C8 C13 C14 C16 -33.3(3) . .
C12 C13 C14 C16 145.5(2) . .
C18 N1 C17 N1 -0.1(2) . 2_756
C19 N1 C17 N1 -179.5(3) . 2_756
C17 N1 C18 C18 0.4(6) . 2_756
C19 N1 C18 C18 179.7(4) . 2_756
C17 N1 C19 C20 76.6(5) . .
C18 N1 C19 C20 -102.7(5) . .
C25 N2 C23 N3 0.0(3) . .
C26 N2 C23 N3 180.0(4) . .
N2 C23 N3 C28 179.9(3) . .
N2 C23 N3 C24 0.1(3) . .
C23 N2 C25 C24 -0.1(5) . .
C26 N2 C25 C24 179.9(4) . .
N2 C25 C24 N3 0.2(6) . .
C28 N3 C24 C25 -179.8(6) . .
C23 N3 C24 C25 -0.2(5) . .
C23 N2 C26 C27 175.3(12) . .
C25 N2 C26 C27 -4.7(12) . .
